data_4115808
loop_
_publ_author_name
'H\'ector Carrasco'
'Concepci\'on Foces-Foces'
'Cirilo P\'erez'
'Mat\'ias L. Rodr\'iguez'
'Julio D. Mart\'in'

_publ_contact_author
;                                                                               
      C.Foce-Foces
      Instituto de Quimica-Fisica Rocasolano-CSIC                               
      Departamento de Cristalografia                                            
      Serrano 119                                                               
      E-28006 Madrid                                                            
      Spain                                                                     
;
_publ_contact_author_email cfoces@iqfr.csic.es
_publ_contact_author_fax '+34 1 5642431'
_publ_contact_author_phone '+34 1 5619400'
_publ_section_title
;
 Tubular Hydrogen-Bonded Networks Sustained by Water Molecules
;
_journal_name_full 'Journal of the American Chemical Society'
_journal_page_first 11970
_journal_page_last 11981
_journal_paper_doi 10.1021/ja011028t
_journal_volume 123
_journal_year 2001
_chemical_formula_sum 'C15 H24 O4'
_chemical_formula_weight 268.34
_chemical_name_systematic
; 
 ? 
;
_space_group_IT_number 2
_symmetry_cell_setting triclinic
_symmetry_space_group_name_Hall '-P 1'
_symmetry_space_group_name_H-M 'P -1'
_atom_sites_solution_hydrogens geom
_atom_sites_solution_primary direct
_atom_sites_solution_secondary difmap
_audit_creation_method SHELXL-97
_cell_angle_alpha 69.69(2)
_cell_angle_beta 73.85(2)
_cell_angle_gamma 71.71(2)
_cell_formula_units_Z 4
_cell_length_a 8.250(2)
_cell_length_b 13.151(4)
_cell_length_c 14.797(4)
_cell_measurement_temperature 293(2)
_cell_volume 1403.5(7)
_computing_structure_refinement 'SHELXL-97 (Sheldrick, 1997)'
_computing_structure_solution Sir97
_diffrn_ambient_temperature 293(2)
_diffrn_measured_fraction_theta_full 0.996
_diffrn_measured_fraction_theta_max 0.996
_diffrn_radiation_monochromator graphite
_diffrn_radiation_source 'fine-focus sealed tube'
_diffrn_radiation_type MoK\a
_diffrn_radiation_wavelength 0.71069
_diffrn_reflns_av_R_equivalents 0.1916
_diffrn_reflns_av_sigmaI/netI 0.4107
_diffrn_reflns_limit_h_max 8
_diffrn_reflns_limit_h_min -9
_diffrn_reflns_limit_k_max 13
_diffrn_reflns_limit_k_min -14
_diffrn_reflns_limit_l_max 0
_diffrn_reflns_limit_l_min -16
_diffrn_reflns_number 4240
_diffrn_reflns_theta_full 23.35
_diffrn_reflns_theta_max 23.35
_diffrn_reflns_theta_min 3.78
_exptl_absorpt_coefficient_mu 0.090
_exptl_absorpt_correction_T_max 0.9901
_exptl_absorpt_correction_T_min 0.9734
_exptl_crystal_density_diffrn 1.270
_exptl_crystal_F_000 584
_exptl_crystal_size_max 0.30
_exptl_crystal_size_mid 0.26
_exptl_crystal_size_min 0.11
_refine_diff_density_max 0.330
_refine_diff_density_min -0.300
_refine_diff_density_rms 0.075
_refine_ls_extinction_method none
_refine_ls_goodness_of_fit_ref 0.937
_refine_ls_hydrogen_treatment mixed
_refine_ls_matrix_type full
_refine_ls_number_parameters 348
_refine_ls_number_reflns 4062
_refine_ls_number_restraints 0
_refine_ls_restrained_S_all 0.937
_refine_ls_R_factor_all 0.3328
_refine_ls_R_factor_gt 0.0869
_refine_ls_shift/su_max 0.008
_refine_ls_shift/su_mean 0.000
_refine_ls_structure_factor_coef Fsqd
_refine_ls_weighting_details 'calc w=1/[\s^2^(Fo^2^)+(0.0723P)^2^+0.0000P] where P=(Fo^2^+2Fc^2^)/3'
_refine_ls_weighting_scheme calc
_refine_ls_wR_factor_gt 0.1624
_refine_ls_wR_factor_ref 0.2427
_reflns_number_gt 1171
_reflns_number_total 4062
_reflns_threshold_expression >2sigma(I)
_cod_data_source_file ja011028t_03.cif
_cod_data_source_block 1C
_cod_database_code 4115808

loop_
_symmetry_equiv_pos_as_xyz
'x, y, z'
'-x, -y, -z'

loop_
_atom_site_label
_atom_site_type_symbol
_atom_site_fract_x
_atom_site_fract_y
_atom_site_fract_z
_atom_site_U_iso_or_equiv
_atom_site_adp_type
_atom_site_occupancy
_atom_site_symmetry_multiplicity
_atom_site_calc_flag
_atom_site_refinement_flags
O1 O 0.2893(8) 0.8359(5) 0.3945(5) 0.0394(18) Uani 1 1 d .
O2 O 0.3603(10) 1.1133(6) 0.2578(5) 0.053(2) Uani 1 1 d .
H2 H 0.3980 1.1271 0.2969 0.035(16) Uiso 1 1 calc R
O3 O 0.5601(9) 0.8221(6) 0.6062(5) 0.058(2) Uani 1 1 d .
O4 O 0.6976(9) 0.6544(6) 0.5865(5) 0.053(2) Uani 1 1 d .
H4 H 0.7204 0.6425 0.6403 0.035(16) Uiso 1 1 calc R
C1 C 0.3993(12) 0.9135(8) 0.3409(6) 0.036(3) Uani 1 1 d .
C2 C 0.5263(12) 0.8725(9) 0.2562(7) 0.045(3) Uani 1 1 d .
C3 C 0.6098(13) 0.7466(9) 0.2970(7) 0.051(3) Uani 1 1 d .
C4 C 0.6675(12) 0.7181(8) 0.3954(7) 0.043(3) Uani 1 1 d .
C5 C 0.5322(12) 0.7797(8) 0.4672(7) 0.031(2) Uani 1 1 d .
C6 C 0.4957(12) 0.9048(8) 0.4188(7) 0.042(3) Uani 1 1 d .
C7 C 0.5968(14) 0.7574(10) 0.5603(8) 0.043(3) Uani 1 1 d .
C8 C 0.2744(12) 1.0261(8) 0.3079(7) 0.040(3) Uani 1 1 d .
C9 C 0.3471(12) 0.7620(8) 0.4836(7) 0.033(2) Uani 1 1 d .
C10 C 0.2090(12) 0.7833(8) 0.5739(7) 0.040(3) Uani 1 1 d .
C11 C 0.2678(13) 0.6813(8) 0.6572(7) 0.048(3) Uani 1 1 d .
C12 C 0.3471(14) 0.5863(8) 0.6059(8) 0.053(3) Uani 1 1 d .
C13 C 0.3202(13) 0.6457(8) 0.5014(7) 0.042(3) Uani 1 1 d .
C14 C 0.1212(14) 0.6735(10) 0.5035(8) 0.063(3) Uani 1 1 d .
C15 C 0.0482(12) 0.7715(9) 0.5508(8) 0.055(3) Uani 1 1 d .
O21 O 0.9818(8) 0.3380(5) 0.8927(5) 0.0418(18) Uani 1 1 d .
O22 O 0.7698(9) 0.6135(6) 0.7577(4) 0.050(2) Uani 1 1 d .
H22 H 0.6841 0.6335 0.7973 0.035(16) Uiso 1 1 calc R
O23 O 0.5106(9) 0.3234(6) 1.1059(5) 0.058(2) Uani 1 1 d .
O24 O 0.5613(9) 0.1543(6) 1.0858(5) 0.051(2) Uani 1 1 d .
H24 H 0.4885 0.1455 1.1367 0.035(16) Uiso 1 1 calc R
C21 C 0.8466(12) 0.4140(8) 0.8412(7) 0.038(3) Uani 1 1 d .
C22 C 0.8459(12) 0.3698(9) 0.7586(7) 0.046(3) Uani 1 1 d .
C23 C 0.8459(13) 0.2469(9) 0.7961(7) 0.046(3) Uani 1 1 d .
C24 C 0.7194(12) 0.2198(8) 0.8962(7) 0.042(3) Uani 1 1 d .
C25 C 0.7216(12) 0.2791(7) 0.9675(6) 0.030(2) Uani 1 1 d .
C26 C 0.6804(11) 0.4061(7) 0.9174(7) 0.036(3) Uani 1 1 d .
C27 C 0.5867(13) 0.2548(9) 1.0594(8) 0.038(3) Uani 1 1 d .
C28 C 0.8919(12) 0.5263(8) 0.8084(7) 0.040(3) Uani 1 1 d .
C29 C 0.9076(12) 0.2626(8) 0.9826(7) 0.037(3) Uani 1 1 d .
C210 C 1.0368(13) 0.1444(8) 0.9998(7) 0.044(3) Uani 1 1 d .
C211 C 1.1990(13) 0.1740(9) 1.0036(8) 0.059(3) Uani 1 1 d .
C212 C 1.1293(13) 0.2728(9) 1.0502(8) 0.050(3) Uani 1 1 d .
C213 C 0.9331(13) 0.2837(8) 1.0742(7) 0.042(3) Uani 1 1 d .
C214 C 0.8885(14) 0.1812(8) 1.1588(8) 0.052(3) Uani 1 1 d .
C215 C 0.9612(13) 0.0867(8) 1.1057(8) 0.052(3) Uani 1 1 d .
H2A H 0.4657 0.8830 0.2031 0.070 Uiso 1 1 d .
H2B H 0.6178 0.9128 0.2260 0.070 Uiso 1 1 d .
H3A H 0.7072 0.7202 0.2491 0.070 Uiso 1 1 d .
H3B H 0.5233 0.7030 0.3081 0.070 Uiso 1 1 d .
H4A H 0.6910 0.6384 0.4263 0.070 Uiso 1 1 d .
H4B H 0.7786 0.7396 0.3806 0.070 Uiso 1 1 d .
H6A H 0.6054 0.9320 0.3880 0.070 Uiso 1 1 d .
H6B H 0.4276 0.9493 0.4639 0.070 Uiso 1 1 d .
H8A H 0.1899 1.0462 0.3651 0.070 Uiso 1 1 d .
H8B H 0.2047 1.0235 0.2654 0.070 Uiso 1 1 d .
H10 H 0.1931 0.8574 0.5837 0.070 Uiso 1 1 d .
H11A H 0.3568 0.6930 0.6835 0.070 Uiso 1 1 d .
H11B H 0.1731 0.6651 0.7117 0.070 Uiso 1 1 d .
H12A H 0.2884 0.5242 0.6359 0.070 Uiso 1 1 d .
H12B H 0.4722 0.5521 0.6077 0.070 Uiso 1 1 d .
H13 H 0.3943 0.6063 0.4522 0.070 Uiso 1 1 d .
H14A H 0.0958 0.6935 0.4383 0.070 Uiso 1 1 d .
H14B H 0.0721 0.6084 0.5444 0.070 Uiso 1 1 d .
H15A H -0.0394 0.7553 0.6091 0.070 Uiso 1 1 d .
H15B H -0.0043 0.8397 0.5039 0.070 Uiso 1 1 d .
H22A H 0.9487 0.3808 0.7053 0.070 Uiso 1 1 d .
H22B H 0.7444 0.4125 0.7278 0.070 Uiso 1 1 d .
H23A H 0.8152 0.2252 0.7476 0.070 Uiso 1 1 d .
H23B H 0.9632 0.2032 0.8043 0.070 Uiso 1 1 d .
H24A H 0.7446 0.1388 0.9271 0.070 Uiso 1 1 d .
H24B H 0.5991 0.2403 0.8839 0.070 Uiso 1 1 d .
H26A H 0.6639 0.4493 0.9618 0.070 Uiso 1 1 d .
H26B H 0.5793 0.4313 0.8863 0.070 Uiso 1 1 d .
H28A H 1.0062 0.5227 0.7649 0.070 Uiso 1 1 d .
H28B H 0.9004 0.5439 0.8653 0.070 Uiso 1 1 d .
H210 H 1.0532 0.1037 0.9507 0.070 Uiso 1 1 d .
H21A H 1.2775 0.1128 1.0419 0.070 Uiso 1 1 d .
H21B H 1.2697 0.1984 0.9367 0.070 Uiso 1 1 d .
H22C H 1.1615 0.3412 1.0030 0.070 Uiso 1 1 d .
H22D H 1.1767 0.2559 1.1079 0.070 Uiso 1 1 d .
H213 H 0.8654 0.3587 1.0825 0.070 Uiso 1 1 d .
H24C H 0.9546 0.1655 1.2122 0.070 Uiso 1 1 d .
H25C H 0.8663 0.0540 1.1085 0.070 Uiso 1 1 d .
H25D H 1.0493 0.0235 1.1378 0.070 Uiso 1 1 d .

loop_
_atom_site_aniso_label
_atom_site_aniso_U_11
_atom_site_aniso_U_22
_atom_site_aniso_U_33
_atom_site_aniso_U_23
_atom_site_aniso_U_13
_atom_site_aniso_U_12
O1 0.042(4) 0.038(4) 0.039(5) -0.010(4) -0.007(4) -0.013(3)
O2 0.077(6) 0.056(5) 0.034(4) -0.011(4) -0.014(4) -0.027(4)
O3 0.071(6) 0.064(6) 0.052(5) -0.033(5) -0.017(4) -0.010(4)
O4 0.049(5) 0.056(5) 0.047(5) -0.015(4) -0.020(4) 0.005(4)
C1 0.040(7) 0.052(7) 0.018(6) -0.013(5) 0.005(5) -0.020(6)
C2 0.041(7) 0.064(8) 0.033(7) -0.027(6) 0.005(5) -0.014(6)
C3 0.047(7) 0.059(8) 0.038(7) -0.028(6) 0.006(5) 0.001(6)
C4 0.029(6) 0.064(7) 0.035(6) -0.030(6) 0.009(5) -0.006(5)
C5 0.033(6) 0.036(6) 0.026(6) -0.013(5) -0.005(5) -0.005(5)
C6 0.039(7) 0.050(7) 0.043(7) -0.018(6) -0.010(5) -0.012(5)
C7 0.045(7) 0.052(8) 0.027(7) -0.004(6) 0.000(5) -0.022(6)
C8 0.050(7) 0.043(7) 0.030(6) -0.007(5) -0.014(5) -0.014(6)
C9 0.038(6) 0.031(6) 0.029(6) -0.003(5) -0.002(5) -0.016(5)
C10 0.039(7) 0.042(7) 0.038(7) -0.018(6) 0.003(5) -0.008(5)
C11 0.073(8) 0.053(8) 0.026(6) -0.022(6) 0.015(6) -0.036(6)
C12 0.072(8) 0.034(7) 0.047(8) -0.010(6) 0.001(6) -0.017(6)
C13 0.046(7) 0.038(7) 0.034(7) -0.018(5) 0.006(5) -0.004(5)
C14 0.058(8) 0.080(9) 0.071(9) -0.046(7) 0.001(7) -0.025(7)
C15 0.026(6) 0.070(8) 0.068(9) -0.030(7) 0.007(6) -0.014(6)
O21 0.032(4) 0.044(5) 0.041(5) -0.011(4) 0.002(4) -0.008(3)
O22 0.050(5) 0.055(5) 0.031(4) -0.016(4) 0.001(4) 0.001(4)
O23 0.062(5) 0.055(5) 0.049(5) -0.023(4) 0.016(4) -0.016(4)
O24 0.058(6) 0.046(5) 0.048(5) -0.015(4) 0.004(4) -0.023(4)
C21 0.025(6) 0.041(7) 0.043(7) -0.005(6) -0.004(5) -0.010(5)
C22 0.050(7) 0.070(8) 0.024(6) -0.028(6) 0.004(5) -0.015(6)
C23 0.058(7) 0.059(8) 0.030(6) -0.018(6) -0.004(5) -0.022(6)
C24 0.045(7) 0.048(7) 0.043(7) -0.024(6) -0.009(5) -0.012(5)
C25 0.037(6) 0.033(6) 0.019(6) -0.015(5) -0.003(5) -0.001(5)
C26 0.030(6) 0.036(6) 0.036(6) -0.011(5) -0.002(5) -0.005(5)
C27 0.038(7) 0.033(7) 0.043(7) -0.007(6) -0.007(5) -0.015(5)
C28 0.033(6) 0.054(7) 0.027(6) -0.013(5) 0.010(5) -0.012(5)
C29 0.026(6) 0.041(7) 0.039(7) -0.018(6) -0.008(5) 0.005(5)
C210 0.057(8) 0.046(7) 0.035(7) -0.026(6) -0.015(6) -0.002(6)
C211 0.044(7) 0.057(8) 0.070(9) -0.030(7) -0.015(6) 0.012(6)
C212 0.052(8) 0.059(8) 0.058(8) -0.028(6) -0.029(6) -0.010(6)
C213 0.055(8) 0.042(7) 0.039(7) -0.021(6) -0.017(6) -0.005(6)
C214 0.080(9) 0.032(7) 0.046(7) -0.022(6) -0.026(6) 0.007(6)
C215 0.060(8) 0.035(7) 0.051(8) -0.009(6) -0.024(6) 0.008(6)

loop_
_atom_type_symbol
_atom_type_description
_atom_type_scat_dispersion_real
_atom_type_scat_dispersion_imag
_atom_type_scat_source
C C 0.0033 0.0016 'International Tables Vol C Tables 4.2.6.8 and 6.1.1.4'
H H 0.0000 0.0000 'International Tables Vol C Tables 4.2.6.8 and 6.1.1.4'
O O 0.0106 0.0060 'International Tables Vol C Tables 4.2.6.8 and 6.1.1.4'

loop_
_geom_angle_atom_site_label_1
_geom_angle_atom_site_label_2
_geom_angle_atom_site_label_3
_geom_angle
C9 O1 C1 111.4(7)
C8 O2 H2 109.5
C7 O4 H4 109.5
O1 C1 C6 102.2(7)
O1 C1 C8 105.2(7)
C6 C1 C8 114.7(8)
O1 C1 C2 109.2(8)
C6 C1 C2 110.8(8)
C8 C1 C2 113.8(8)
C3 C2 C1 108.2(8)
C3 C2 H2A 109.4
C1 C2 H2A 111.2
C3 C2 H2B 109.2
C1 C2 H2B 112.5
H2A C2 H2B 106.3
C4 C3 C2 113.1(8)
C4 C3 H3A 110.1
C2 C3 H3A 111.1
C4 C3 H3B 107.6
C2 C3 H3B 108.9
H3A C3 H3B 105.6
C3 C4 C5 112.7(8)
C3 C4 H4A 110.3
C5 C4 H4A 109.8
C3 C4 H4B 107.5
C5 C4 H4B 109.6
H4A C4 H4B 106.7
C7 C5 C6 107.5(8)
C7 C5 C4 111.9(8)
C6 C5 C4 109.7(8)
C7 C5 C9 114.9(8)
C6 C5 C9 99.3(7)
C4 C5 C9 112.5(8)
C5 C6 C1 100.0(8)
C5 C6 H6A 112.5
C1 C6 H6A 111.3
C5 C6 H6B 113.8
C1 C6 H6B 113.5
H6A C6 H6B 105.9
O3 C7 O4 123.4(10)
O3 C7 C5 124.5(11)
O4 C7 C5 112.1(10)
O2 C8 C1 112.7(8)
O2 C8 H8A 107.9
C1 C8 H8A 110.6
O2 C8 H8B 108.7
C1 C8 H8B 111.1
H8A C8 H8B 105.6
O1 C9 C13 109.2(8)
O1 C9 C10 110.4(7)
C13 C9 C10 93.6(7)
O1 C9 C5 102.0(7)
C13 C9 C5 121.0(8)
C10 C9 C5 120.5(8)
C15 C10 C11 108.3(8)
C15 C10 C9 101.3(8)
C11 C10 C9 103.0(8)
C15 C10 H10 112.9
C11 C10 H10 115.9
C9 C10 H10 114.1
C10 C11 C12 102.9(8)
C10 C11 H11A 110.6
C12 C11 H11A 111.1
C10 C11 H11B 112.7
C12 C11 H11B 112.4
H11A C11 H11B 107.2
C13 C12 C11 102.9(8)
C13 C12 H12A 111.2
C11 C12 H12A 112.7
C13 C12 H12B 110.9
C11 C12 H12B 113.3
H12A C12 H12B 106.0
C12 C13 C9 103.1(8)
C12 C13 C14 107.0(8)
C9 C13 C14 101.4(8)
C12 C13 H13 114.9
C9 C13 H13 114.7
C14 C13 H13 114.3
C15 C14 C13 102.5(8)
C15 C14 H14A 113.0
C13 C14 H14A 112.1
C15 C14 H14B 111.0
C13 C14 H14B 111.0
H14A C14 H14B 107.3
C10 C15 C14 103.2(8)
C10 C15 H15A 111.9
C14 C15 H15A 112.0
C10 C15 H15B 111.5
C14 C15 H15B 110.1
H15A C15 H15B 108.1
C21 O21 C29 110.2(7)
C28 O22 H22 109.5
C27 O24 H24 109.5
O21 C21 C26 104.1(7)
O21 C21 C28 104.4(8)
C26 C21 C28 114.7(8)
O21 C21 C22 107.8(8)
C26 C21 C22 109.6(8)
C28 C21 C22 115.3(8)
C23 C22 C21 111.2(8)
C23 C22 H22A 109.4
C21 C22 H22A 110.4
C23 C22 H22B 109.7
C21 C22 H22B 110.6
H22A C22 H22B 105.4
C22 C23 C24 111.5(8)
C22 C23 H23A 109.8
C24 C23 H23A 110.5
C22 C23 H23B 108.8
C24 C23 H23B 108.9
H23A C23 H23B 107.2
C25 C24 C23 114.5(8)
C25 C24 H24A 109.6
C23 C24 H24A 109.7
C25 C24 H24B 108.6
C23 C24 H24B 108.8
H24A C24 H24B 105.1
C27 C25 C24 111.0(8)
C27 C25 C26 108.6(8)
C24 C25 C26 108.6(7)
C27 C25 C29 116.2(8)
C24 C25 C29 112.4(7)
C26 C25 C29 99.0(7)
C21 C26 C25 99.7(7)
C21 C26 H26A 111.3
C25 C26 H26A 112.7
C21 C26 H26B 111.2
C25 C26 H26B 112.2
H26A C26 H26B 109.5
O23 C27 O24 123.6(10)
O23 C27 C25 122.4(9)
O24 C27 C25 114.0(9)
O22 C28 C21 112.8(8)
O22 C28 H28A 108.0
C21 C28 H28A 110.1
O22 C28 H28B 109.6
C21 C28 H28B 109.4
H28A C28 H28B 106.9
O21 C29 C213 110.3(8)
O21 C29 C25 103.1(7)
C213 C29 C25 119.7(8)
O21 C29 C210 108.9(7)
C213 C29 C210 93.8(7)
C25 C29 C210 120.9(8)
C215 C210 C211 106.6(8)
C215 C210 C29 101.4(8)
C211 C210 C29 100.3(8)
C215 C210 H210 115.4
C211 C210 H210 115.3
C29 C210 H210 115.9
C210 C211 C212 105.0(8)
C210 C211 H21A 114.1
C212 C211 H21A 110.1
C210 C211 H21B 111.9
C212 C211 H21B 109.6
H21A C211 H21B 106.1
C213 C212 C211 102.2(8)
C213 C212 H22C 112.4
C211 C212 H22C 110.6
C213 C212 H22D 112.4
C211 C212 H22D 111.3
H22C C212 H22D 107.9
C29 C213 C212 100.7(7)
C29 C213 C214 103.1(8)
C212 C213 C214 110.0(8)
C29 C213 H213 113.2
C212 C213 H213 112.3
C214 C213 H213 116.1
C213 C214 C215 101.3(8)
C213 C214 H24C 109.0
C215 C214 H24C 110.7
C210 C215 C214 105.2(8)
C210 C215 H25C 111.5
C214 C215 H25C 110.1
C210 C215 H25D 112.0
C214 C215 H25D 112.6
H25C C215 H25D 105.6

loop_
_geom_bond_atom_site_label_1
_geom_bond_atom_site_label_2
_geom_bond_distance
O1 C9 1.442(10)
O1 C1 1.454(10)
O2 C8 1.413(10)
O2 H2 0.8200
O3 C7 1.184(12)
O4 C7 1.336(12)
O4 H4 0.8200
C1 C6 1.528(12)
C1 C8 1.521(12)
C1 C2 1.530(12)
C2 C3 1.550(13)
C2 H2A 0.9931
C2 H2B 0.9751
C3 C4 1.545(13)
C3 H3A 0.9729
C3 H3B 0.9951
C4 C5 1.549(12)
C4 H4A 0.9670
C4 H4B 0.9872
C5 C7 1.515(13)
C5 C6 1.516(12)
C5 C9 1.556(12)
C6 H6A 1.0079
C6 H6B 0.9797
C8 H8A 0.9922
C8 H8B 0.9776
C9 C13 1.536(12)
C9 C10 1.541(12)
C10 C15 1.523(13)
C10 C11 1.526(13)
C10 H10 0.9970
C11 C12 1.561(13)
C11 H11A 0.9929
C11 H11B 0.9699
C12 C13 1.515(13)
C12 H12A 0.9872
C12 H12B 0.9919
C13 C14 1.559(13)
C13 H13 0.9936
C14 C15 1.555(14)
C14 H14A 0.9720
C14 H14B 0.9925
C15 H15A 0.9664
C15 H15B 0.9828
O21 C21 1.438(10)
O21 C29 1.462(10)
O22 C28 1.411(10)
O22 H22 0.8200
O23 C27 1.232(11)
O24 C27 1.309(10)
O24 H24 0.8200
C21 C26 1.520(12)
C21 C28 1.517(12)
C21 C22 1.528(12)
C22 C23 1.516(13)
C22 H22A 0.9939
C22 H22B 0.9810
C23 C24 1.555(12)
C23 H23A 0.9731
C23 H23B 0.9745
C24 C25 1.521(12)
C24 H24A 0.9811
C24 H24B 0.9945
C25 C27 1.506(12)
C25 C26 1.543(11)
C25 C29 1.549(12)
C26 H26A 0.9663
C26 H26B 0.9751
C28 H28A 0.9801
C28 H28B 0.9729
C29 C213 1.554(12)
C29 C210 1.566(12)
C210 C215 1.532(13)
C210 C211 1.526(13)
C210 H210 1.0017
C211 C212 1.557(13)
C211 H21A 0.9744
C211 H21B 0.9994
C212 C213 1.528(12)
C212 H22C 0.9895
C212 H22D 0.9646
C213 C214 1.551(13)
C213 H213 1.0006
C214 C215 1.572(13)
C214 H24C 1.0095
C215 H25C 0.9903
C215 H25D 0.9913

loop_
_geom_hbond_atom_site_label_D
_geom_hbond_atom_site_label_H
_geom_hbond_atom_site_label_A
_geom_hbond_distance_DH
_geom_hbond_distance_HA
_geom_hbond_distance_DA
_geom_hbond_angle_DHA
_geom_hbond_site_symmetry_A
O2 H2 O3 0.82 1.93 2.734(10) 169 2_676
O4 H4 O22 0.82 1.78 2.599(9) 179 .
O22 H22 O23 0.82 1.91 2.734(9) 178 2_667
O24 H24 O2 0.82 1.79 2.603(9) 170 1_546

loop_
_geom_torsion_atom_site_label_1
_geom_torsion_atom_site_label_2
_geom_torsion_atom_site_label_3
_geom_torsion_atom_site_label_4
_geom_torsion
C9 O1 C1 C6 -16.4(9)
C9 O1 C1 C8 -136.5(7)
C9 O1 C1 C2 101.0(8)
O1 C1 C2 C3 -47.9(10)
C6 C1 C2 C3 63.9(10)
C8 C1 C2 C3 -165.1(8)
C1 C2 C3 C4 -44.6(11)
C2 C3 C4 C5 42.4(11)
C3 C4 C5 C7 -175.8(8)
C3 C4 C5 C6 -56.6(11)
C3 C4 C5 C9 53.0(11)
C7 C5 C6 C1 -169.0(7)
C4 C5 C6 C1 69.1(9)
C9 C5 C6 C1 -49.0(8)
O1 C1 C6 C5 40.9(8)
C8 C1 C6 C5 154.1(8)
C2 C1 C6 C5 -75.3(9)
C6 C5 C7 O3 27.5(14)
C4 C5 C7 O3 148.1(10)
C9 C5 C7 O3 -82.0(13)
C6 C5 C7 O4 -154.1(8)
C4 C5 C7 O4 -33.5(12)
C9 C5 C7 O4 96.4(10)
O1 C1 C8 O2 177.3(7)
C6 C1 C8 O2 65.9(10)
C2 C1 C8 O2 -63.2(10)
C1 O1 C9 C13 -143.6(7)
C1 O1 C9 C10 114.9(8)
C1 O1 C9 C5 -14.4(9)
C7 C5 C9 O1 153.7(8)
C6 C5 C9 O1 39.3(8)
C4 C5 C9 O1 -76.7(9)
C7 C5 C9 C13 -85.0(11)
C6 C5 C9 C13 160.7(8)
C4 C5 C9 C13 44.7(12)
C7 C5 C9 C10 31.1(12)
C6 C5 C9 C10 -83.3(9)
C4 C5 C9 C10 160.7(8)
O1 C9 C10 C15 53.9(9)
C13 C9 C10 C15 -58.1(8)
C5 C9 C10 C15 172.4(8)
O1 C9 C10 C11 165.9(7)
C13 C9 C10 C11 53.9(8)
C5 C9 C10 C11 -75.6(10)
C15 C10 C11 C12 72.8(10)
C9 C10 C11 C12 -33.9(9)
C10 C11 C12 C13 -1.0(10)
C11 C12 C13 C9 35.8(10)
C11 C12 C13 C14 -70.7(10)
O1 C9 C13 C12 -167.8(7)
C10 C9 C13 C12 -54.8(8)
C5 C9 C13 C12 74.3(10)
O1 C9 C13 C14 -57.2(9)
C10 C9 C13 C14 55.8(8)
C5 C9 C13 C14 -175.0(8)
C12 C13 C14 C15 73.8(10)
C9 C13 C14 C15 -33.9(10)
C11 C10 C15 C14 -69.6(10)
C9 C10 C15 C14 38.3(10)
C13 C14 C15 C10 -2.6(10)
C29 O21 C21 C26 16.6(10)
C29 O21 C21 C28 137.2(7)
C29 O21 C21 C22 -99.7(8)
O21 C21 C22 C23 49.2(10)
C26 C21 C22 C23 -63.5(10)
C28 C21 C22 C23 165.3(8)
C21 C22 C23 C24 42.5(11)
C22 C23 C24 C25 -40.9(11)
C23 C24 C25 C27 175.9(8)
C23 C24 C25 C26 56.6(10)
C23 C24 C25 C29 -51.9(11)
O21 C21 C26 C25 -40.3(9)
C28 C21 C26 C25 -153.8(8)
C22 C21 C26 C25 74.7(9)
C27 C25 C26 C21 169.2(8)
C24 C25 C26 C21 -69.9(9)
C29 C25 C26 C21 47.5(8)
C24 C25 C27 O23 -147.5(9)
C26 C25 C27 O23 -28.2(13)
C29 C25 C27 O23 82.3(12)
C24 C25 C27 O24 33.9(12)
C26 C25 C27 O24 153.2(8)
C29 C25 C27 O24 -96.3(10)
O21 C21 C28 O22 -178.6(7)
C26 C21 C28 O22 -65.3(10)
C22 C21 C28 O22 63.4(10)
C21 O21 C29 C213 -114.7(8)
C21 O21 C29 C25 14.2(9)
C21 O21 C29 C210 143.7(8)
C27 C25 C29 O21 -154.3(8)
C24 C25 C29 O21 76.2(9)
C26 C25 C29 O21 -38.3(8)
C27 C25 C29 C213 -31.5(12)
C24 C25 C29 C213 -161.0(8)
C26 C25 C29 C213 84.5(9)
C27 C25 C29 C210 84.0(11)
C24 C25 C29 C210 -45.5(12)
C26 C25 C29 C210 -160.0(8)
O21 C29 C210 C215 167.2(7)
C213 C29 C210 C215 54.3(9)
C25 C29 C210 C215 -73.9(10)
O21 C29 C210 C211 57.8(9)
C213 C29 C210 C211 -55.1(8)
C25 C29 C210 C211 176.7(8)
C215 C210 C211 C212 -72.4(10)
C29 C210 C211 C212 32.9(10)
C210 C211 C212 C213 3.5(10)
O21 C29 C213 C212 -53.5(9)
C25 C29 C213 C212 -172.8(8)
C210 C29 C213 C212 58.2(8)
O21 C29 C213 C214 -167.2(7)
C25 C29 C213 C214 73.5(10)
C210 C29 C213 C214 -55.5(9)
C211 C212 C213 C29 -39.0(9)
C211 C212 C213 C214 69.3(10)
C29 C213 C214 C215 35.4(9)
C212 C213 C214 C215 -71.3(9)
C211 C210 C215 C214 69.8(10)
C29 C210 C215 C214 -34.7(10)
C213 C214 C215 C210 0.0(10)
